data_4088835
loop_
_publ_author_name
'Walewska, Ma\/lgorzata'
'Hlina, Johann'
'Baumgartner, Judith'
'M\"uller, Thomas'
'Marschner, Christoph'

_publ_section_title
;
 Basic Reactivity Pattern of a Cyclic Disilylated Germylene.
;
_journal_issue 16
_journal_name_full Organometallics
_journal_page_first 2728
_journal_page_last 2737
_journal_paper_doi 10.1021/acs.organomet.6b00482
_journal_volume 35
_journal_year 2016
_chemical_formula_sum 'C20 H54 Ge O2 Si8'
_chemical_formula_weight 623.94
_space_group_IT_number 2
_space_group_name_Hall '-P 1'
_space_group_name_H-M_alt 'P -1'
_symmetry_cell_setting triclinic
_symmetry_space_group_name_H-M 'P -1'
_atom_sites_solution_hydrogens geom
_atom_sites_solution_primary direct
_atom_sites_solution_secondary difmap
_audit_creation_method SHELXL-97
_cell_angle_alpha 103.03(3)
_cell_angle_beta 92.00(3)
_cell_angle_gamma 99.13(3)
_cell_formula_units_Z 2
_cell_length_a 9.5187(19)
_cell_length_b 11.025(2)
_cell_length_c 17.622(4)
_cell_measurement_reflns_used 1788
_cell_measurement_temperature 100(2)
_cell_measurement_theta_max 50.127
_cell_measurement_theta_min 4.752
_cell_volume 1774.1(7)
_computing_cell_refinement 'Bruker SMART'
_computing_data_collection 'Bruker SMART'
_computing_data_reduction 'Bruker SAINT'
_computing_molecular_graphics 'Bruker SHELXTL'
_computing_publication_material 'Bruker SHELXTL'
_computing_structure_refinement 'SHELXL-97 (Sheldrick, 1997)'
_computing_structure_solution 'SHELXS-97 (Sheldrick, 1990)'
_diffrn_ambient_temperature 100(2)
_diffrn_measured_fraction_theta_full 0.983
_diffrn_measured_fraction_theta_max 0.983
_diffrn_measurement_device_type 'SMART APEX'
_diffrn_measurement_method '\w scans'
_diffrn_radiation_monochromator graphite
_diffrn_radiation_source 'fine-focus sealed tube'
_diffrn_radiation_type MoK\a
_diffrn_radiation_wavelength 0.71073
_diffrn_reflns_av_R_equivalents 0.0723
_diffrn_reflns_av_sigmaI/netI 0.1247
_diffrn_reflns_limit_h_max 11
_diffrn_reflns_limit_h_min -11
_diffrn_reflns_limit_k_max 13
_diffrn_reflns_limit_k_min -13
_diffrn_reflns_limit_l_max 21
_diffrn_reflns_limit_l_min -21
_diffrn_reflns_number 14174
_diffrn_reflns_theta_full 26.30
_diffrn_reflns_theta_max 26.30
_diffrn_reflns_theta_min 1.92
_exptl_absorpt_coefficient_mu 1.149
_exptl_absorpt_correction_T_max 0.9137
_exptl_absorpt_correction_T_min 0.8376
_exptl_absorpt_correction_type multi-scan
_exptl_absorpt_process_details SADABS
_exptl_crystal_colour yellow
_exptl_crystal_density_diffrn 1.168
_exptl_crystal_density_method 'not measured'
_exptl_crystal_description blocks
_exptl_crystal_F_000 668
_exptl_crystal_size_max 0.16
_exptl_crystal_size_mid 0.10
_exptl_crystal_size_min 0.08
_platon_squeeze_details
;
;
_refine_diff_density_max 1.198
_refine_diff_density_min -0.978
_refine_diff_density_rms 0.131
_refine_ls_extinction_method none
_refine_ls_goodness_of_fit_ref 1.140
_refine_ls_hydrogen_treatment constr
_refine_ls_matrix_type full
_refine_ls_number_parameters 298
_refine_ls_number_reflns 7080
_refine_ls_number_restraints 0
_refine_ls_restrained_S_all 1.140
_refine_ls_R_factor_all 0.1283
_refine_ls_R_factor_gt 0.0947
_refine_ls_shift/su_max 0.001
_refine_ls_shift/su_mean 0.000
_refine_ls_structure_factor_coef Fsqd
_refine_ls_weighting_details 'calc w=1/[\s^2^(Fo^2^)+(0.0617P)^2^+1.9387P] where P=(Fo^2^+2Fc^2^)/3'
_refine_ls_weighting_scheme calc
_refine_ls_wR_factor_gt 0.1727
_refine_ls_wR_factor_ref 0.1849
_reflns_number_gt 5035
_reflns_number_total 7080
_reflns_threshold_expression >2sigma(I)
_cod_data_source_file om6b00482_si_002.cif
_cod_data_source_block 10_1101j
_cod_original_cell_volume 1774.1(6)
_cod_original_sg_symbol_H-M P-1
_cod_database_code 4088835

loop_
_symmetry_equiv_pos_as_xyz
'x, y, z'
'-x, -y, -z'

loop_
_atom_site_label
_atom_site_type_symbol
_atom_site_fract_x
_atom_site_fract_y
_atom_site_fract_z
_atom_site_U_iso_or_equiv
_atom_site_adp_type
_atom_site_occupancy
_atom_site_symmetry_multiplicity
_atom_site_calc_flag
_atom_site_refinement_flags
Ge1 Ge 0.76244(7) 0.68004(7) 0.20675(4) 0.01441(19) Uani 1 1 d .
Si2 Si 0.7028(2) 0.97813(17) 0.33456(11) 0.0165(4) Uani 1 1 d .
Si1 Si 0.8120(2) 0.90375(17) 0.21866(10) 0.0163(4) Uani 1 1 d .
Si3 Si 0.6428(2) 0.81343(18) 0.40003(10) 0.0170(4) Uani 1 1 d .
Si5 Si 0.7297(2) 0.93957(19) 0.09928(11) 0.0207(4) Uani 1 1 d .
Si6 Si 1.0608(2) 0.94634(19) 0.23775(11) 0.0211(4) Uani 1 1 d .
Si4 Si 0.6516(2) 0.61790(18) 0.31549(11) 0.0184(4) Uani 1 1 d .
Si7 Si 0.4233(2) 0.5153(2) 0.26105(12) 0.0296(5) Uani 1 1 d .
Si8 Si 0.7871(3) 0.4885(2) 0.36300(13) 0.0319(5) Uani 1 1 d .
O1 O 0.6610(5) 0.5913(4) 0.1154(2) 0.0192(11) Uani 1 1 d .
O2 O 0.9169(5) 0.6026(4) 0.1796(3) 0.0195(10) Uani 1 1 d .
C13 C 1.1397(8) 0.8738(8) 0.1459(4) 0.0331(19) Uani 1 1 d .
H13A H 1.1242 0.9202 0.1059 0.050 Uiso 1 1 calc R
H13B H 1.0938 0.7853 0.1273 0.050 Uiso 1 1 calc R
H13C H 1.2423 0.8781 0.1566 0.050 Uiso 1 1 calc R
C6 C 0.8290(7) 1.1073(6) 0.4043(4) 0.0226(16) Uani 1 1 d .
H6A H 0.8589 1.1769 0.3791 0.034 Uiso 1 1 calc R
H6B H 0.9130 1.0739 0.4188 0.034 Uiso 1 1 calc R
H6C H 0.7809 1.1382 0.4513 0.034 Uiso 1 1 calc R
C10 C 0.8059(9) 1.1012(7) 0.0899(4) 0.0345(19) Uani 1 1 d .
H10A H 0.9100 1.1097 0.0897 0.052 Uiso 1 1 calc R
H10B H 0.7812 1.1637 0.1342 0.052 Uiso 1 1 calc R
H10C H 0.7669 1.1153 0.0411 0.052 Uiso 1 1 calc R
C2 C 0.7444(7) 0.5057(7) 0.0791(4) 0.0213(16) Uani 1 1 d .
C3 C 0.8727(8) 0.5102(6) 0.1108(4) 0.0211(16) Uani 1 1 d .
C4 C 0.9842(8) 0.4320(7) 0.0841(4) 0.0267(17) Uani 1 1 d .
H4A H 0.9466 0.3669 0.0370 0.040 Uiso 1 1 calc R
H4B H 1.0105 0.3915 0.1254 0.040 Uiso 1 1 calc R
H4C H 1.0686 0.4861 0.0724 0.040 Uiso 1 1 calc R
C14 C 1.1153(8) 0.8727(7) 0.3180(4) 0.0261(17) Uani 1 1 d .
H14A H 1.2176 0.9004 0.3324 0.039 Uiso 1 1 calc R
H14B H 1.0950 0.7805 0.2999 0.039 Uiso 1 1 calc R
H14C H 1.0616 0.8989 0.3636 0.039 Uiso 1 1 calc R
C5 C 0.5362(7) 1.0412(7) 0.3125(4) 0.0270(17) Uani 1 1 d .
H5A H 0.4918 1.0698 0.3612 0.040 Uiso 1 1 calc R
H5B H 0.4691 0.9741 0.2770 0.040 Uiso 1 1 calc R
H5C H 0.5615 1.1122 0.2879 0.040 Uiso 1 1 calc R
C7 C 0.7724(8) 0.8450(7) 0.4887(4) 0.0326(19) Uani 1 1 d .
H7A H 0.7651 0.9267 0.5231 0.049 Uiso 1 1 calc R
H7B H 0.8697 0.8467 0.4721 0.049 Uiso 1 1 calc R
H7C H 0.7495 0.7780 0.5168 0.049 Uiso 1 1 calc R
C11 C 0.5301(8) 0.9188(8) 0.0927(4) 0.0319(19) Uani 1 1 d .
H11A H 0.4998 0.9876 0.1307 0.048 Uiso 1 1 calc R
H11B H 0.4906 0.8377 0.1041 0.048 Uiso 1 1 calc R
H11C H 0.4955 0.9201 0.0399 0.048 Uiso 1 1 calc R
C12 C 1.1307(8) 1.1198(7) 0.2655(5) 0.0340(19) Uani 1 1 d .
H12A H 1.2353 1.1339 0.2696 0.051 Uiso 1 1 calc R
H12B H 1.0966 1.1568 0.3159 0.051 Uiso 1 1 calc R
H12C H 1.0970 1.1597 0.2255 0.051 Uiso 1 1 calc R
C9 C 0.7843(9) 0.8221(8) 0.0166(4) 0.035(2) Uani 1 1 d .
H9A H 0.7536 0.8392 -0.0331 0.053 Uiso 1 1 calc R
H9B H 0.7397 0.7367 0.0189 0.053 Uiso 1 1 calc R
H9C H 0.8883 0.8287 0.0205 0.053 Uiso 1 1 calc R
C8 C 0.4592(8) 0.8166(7) 0.4374(4) 0.0268(17) Uani 1 1 d .
H8A H 0.4390 0.7533 0.4685 0.040 Uiso 1 1 calc R
H8B H 0.3877 0.7975 0.3931 0.040 Uiso 1 1 calc R
H8C H 0.4559 0.9006 0.4701 0.040 Uiso 1 1 calc R
C15 C 0.4335(10) 0.3674(8) 0.1865(5) 0.050(3) Uani 1 1 d .
H15A H 0.4512 0.3014 0.2129 0.076 Uiso 1 1 calc R
H15B H 0.5115 0.3838 0.1534 0.076 Uiso 1 1 calc R
H15C H 0.3433 0.3395 0.1542 0.076 Uiso 1 1 calc R
C1 C 0.6699(8) 0.4186(7) 0.0060(4) 0.0317(19) Uani 1 1 d .
H1A H 0.7338 0.3623 -0.0186 0.048 Uiso 1 1 calc R
H1B H 0.6436 0.4684 -0.0301 0.048 Uiso 1 1 calc R
H1C H 0.5837 0.3683 0.0190 0.048 Uiso 1 1 calc R
C16 C 0.3081(9) 0.4715(8) 0.3377(5) 0.043(2) Uani 1 1 d .
H16A H 0.2146 0.4264 0.3133 0.065 Uiso 1 1 calc R
H16B H 0.2960 0.5482 0.3759 0.065 Uiso 1 1 calc R
H16C H 0.3532 0.4168 0.3642 0.065 Uiso 1 1 calc R
C17 C 0.3433(8) 0.6288(8) 0.2145(4) 0.037(2) Uani 1 1 d .
H17A H 0.3987 0.6451 0.1709 0.056 Uiso 1 1 calc R
H17B H 0.3451 0.7084 0.2533 0.056 Uiso 1 1 calc R
H17C H 0.2444 0.5921 0.1951 0.056 Uiso 1 1 calc R
C18 C 0.6843(9) 0.4172(7) 0.4354(4) 0.036(2) Uani 1 1 d .
H18A H 0.7455 0.3731 0.4616 0.053 Uiso 1 1 calc R
H18B H 0.6011 0.3570 0.4083 0.053 Uiso 1 1 calc R
H18C H 0.6526 0.4841 0.4742 0.053 Uiso 1 1 calc R
C19 C 0.8166(12) 0.3606(8) 0.2782(5) 0.057(3) Uani 1 1 d .
H19A H 0.8676 0.3984 0.2396 0.085 Uiso 1 1 calc R
H19B H 0.7243 0.3119 0.2543 0.085 Uiso 1 1 calc R
H19C H 0.8733 0.3045 0.2965 0.085 Uiso 1 1 calc R
C20 C 0.9636(9) 0.5768(9) 0.4104(6) 0.057(3) Uani 1 1 d .
H20A H 0.9490 0.6403 0.4568 0.086 Uiso 1 1 calc R
H20B H 1.0150 0.6187 0.3735 0.086 Uiso 1 1 calc R
H20C H 1.0196 0.5177 0.4256 0.086 Uiso 1 1 calc R

loop_
_atom_site_aniso_label
_atom_site_aniso_U_11
_atom_site_aniso_U_22
_atom_site_aniso_U_33
_atom_site_aniso_U_23
_atom_site_aniso_U_13
_atom_site_aniso_U_12
Ge1 0.0154(4) 0.0176(4) 0.0093(4) 0.0019(3) 0.0011(3) 0.0019(3)
Si2 0.0193(10) 0.0165(10) 0.0132(9) 0.0022(8) 0.0025(8) 0.0031(8)
Si1 0.0174(10) 0.0177(10) 0.0127(9) 0.0035(8) 0.0015(7) 0.0000(8)
Si3 0.0204(10) 0.0200(10) 0.0103(9) 0.0031(8) 0.0023(8) 0.0028(8)
Si5 0.0247(11) 0.0238(11) 0.0139(10) 0.0070(8) 0.0014(8) 0.0008(9)
Si6 0.0176(10) 0.0222(10) 0.0225(11) 0.0051(9) 0.0037(8) 0.0006(8)
Si4 0.0238(11) 0.0177(10) 0.0137(10) 0.0045(8) 0.0042(8) 0.0022(8)
Si7 0.0321(13) 0.0303(12) 0.0169(11) -0.0027(9) 0.0069(9) -0.0121(10)
Si8 0.0477(15) 0.0334(13) 0.0260(12) 0.0182(10) 0.0165(10) 0.0212(11)
O1 0.017(2) 0.026(3) 0.007(2) -0.005(2) -0.0070(19) -0.002(2)
O2 0.016(2) 0.021(3) 0.022(3) 0.001(2) 0.005(2) 0.009(2)
C13 0.023(4) 0.042(5) 0.035(5) 0.009(4) 0.015(4) 0.005(4)
C6 0.030(4) 0.017(4) 0.015(4) -0.002(3) 0.003(3) -0.005(3)
C10 0.046(5) 0.032(5) 0.024(4) 0.009(4) 0.002(4) -0.002(4)
C2 0.022(4) 0.026(4) 0.012(3) -0.001(3) 0.006(3) -0.003(3)
C3 0.033(4) 0.017(4) 0.013(3) 0.004(3) 0.010(3) -0.001(3)
C4 0.028(4) 0.025(4) 0.027(4) 0.004(3) 0.004(3) 0.005(3)
C14 0.023(4) 0.029(4) 0.028(4) 0.007(3) -0.002(3) 0.008(3)
C5 0.025(4) 0.031(4) 0.028(4) 0.011(3) 0.006(3) 0.005(3)
C7 0.042(5) 0.030(4) 0.022(4) 0.005(3) -0.013(4) 0.000(4)
C11 0.029(4) 0.045(5) 0.022(4) 0.011(4) -0.005(3) 0.005(4)
C12 0.031(5) 0.021(4) 0.047(5) 0.004(4) 0.004(4) -0.002(3)
C9 0.053(6) 0.044(5) 0.009(4) -0.001(3) 0.001(3) 0.016(4)
C8 0.029(4) 0.025(4) 0.026(4) 0.005(3) 0.016(3) 0.004(3)
C15 0.074(7) 0.029(5) 0.031(5) -0.010(4) 0.021(5) -0.025(5)
C1 0.033(5) 0.038(5) 0.018(4) -0.004(3) 0.002(3) 0.003(4)
C16 0.043(5) 0.040(5) 0.034(5) 0.007(4) 0.008(4) -0.028(4)
C17 0.029(5) 0.061(6) 0.015(4) -0.002(4) 0.002(3) 0.005(4)
C18 0.053(6) 0.036(5) 0.029(4) 0.020(4) 0.020(4) 0.020(4)
C19 0.113(9) 0.042(5) 0.037(5) 0.021(4) 0.048(6) 0.053(6)
C20 0.040(6) 0.074(7) 0.076(8) 0.052(6) 0.001(5) 0.015(5)

loop_
_atom_type_symbol
_atom_type_description
_atom_type_scat_dispersion_real
_atom_type_scat_dispersion_imag
_atom_type_scat_source
C C 0.0033 0.0016 'International Tables Vol C Tables 4.2.6.8 and 6.1.1.4'
H H 0.0000 0.0000 'International Tables Vol C Tables 4.2.6.8 and 6.1.1.4'
O O 0.0106 0.0060 'International Tables Vol C Tables 4.2.6.8 and 6.1.1.4'
Si Si 0.0817 0.0704 'International Tables Vol C Tables 4.2.6.8 and 6.1.1.4'
Ge Ge 0.1547 1.8001 'International Tables Vol C Tables 4.2.6.8 and 6.1.1.4'

loop_
_geom_angle_atom_site_label_1
_geom_angle_atom_site_label_2
_geom_angle_atom_site_label_3
_geom_angle
O1 Ge1 O2 91.1(2)
O1 Ge1 Si1 113.91(16)
O2 Ge1 Si1 112.98(15)
O1 Ge1 Si4 109.70(15)
O2 Ge1 Si4 112.48(16)
Si1 Ge1 Si4 114.44(7)
C6 Si2 C5 108.9(3)
C6 Si2 Si1 110.8(2)
C5 Si2 Si1 110.9(2)
C6 Si2 Si3 106.5(2)
C5 Si2 Si3 109.3(2)
Si1 Si2 Si3 110.28(10)
Si6 Si1 Si5 112.33(10)
Si6 Si1 Si2 111.84(10)
Si5 Si1 Si2 120.22(11)
Si6 Si1 Ge1 101.87(9)
Si5 Si1 Ge1 106.80(9)
Si2 Si1 Ge1 101.25(9)
C7 Si3 C8 106.6(4)
C7 Si3 Si4 111.5(3)
C8 Si3 Si4 110.6(2)
C7 Si3 Si2 108.0(3)
C8 Si3 Si2 110.1(2)
Si4 Si3 Si2 109.95(10)
C10 Si5 C9 108.7(4)
C10 Si5 C11 109.7(4)
C9 Si5 C11 108.3(4)
C10 Si5 Si1 110.9(3)
C9 Si5 Si1 109.5(3)
C11 Si5 Si1 109.7(2)
C12 Si6 C13 109.2(4)
C12 Si6 C14 109.1(4)
C13 Si6 C14 108.8(4)
C12 Si6 Si1 111.9(3)
C13 Si6 Si1 109.5(3)
C14 Si6 Si1 108.3(2)
Si8 Si4 Si3 115.91(11)
Si8 Si4 Si7 114.16(12)
Si3 Si4 Si7 111.33(11)
Si8 Si4 Ge1 108.87(10)
Si3 Si4 Ge1 102.08(9)
Si7 Si4 Ge1 102.87(9)
C15 Si7 C16 107.9(4)
C15 Si7 C17 110.3(4)
C16 Si7 C17 109.7(4)
C15 Si7 Si4 110.9(3)
C16 Si7 Si4 111.1(3)
C17 Si7 Si4 107.1(3)
C20 Si8 C18 109.4(4)
C20 Si8 C19 109.1(5)
C18 Si8 C19 109.7(4)
C20 Si8 Si4 112.3(3)
C18 Si8 Si4 108.7(3)
C19 Si8 Si4 107.6(3)
C2 O1 Ge1 106.1(4)
C3 O2 Ge1 106.4(4)
C3 C2 O1 118.8(6)
C3 C2 C1 128.9(7)
O1 C2 C1 112.3(6)
C2 C3 O2 117.1(6)
C2 C3 C4 130.0(6)
O2 C3 C4 112.8(6)

loop_
_geom_bond_atom_site_label_1
_geom_bond_atom_site_label_2
_geom_bond_distance
Ge1 O1 1.833(4)
Ge1 O2 1.839(4)
Ge1 Si1 2.396(2)
Ge1 Si4 2.400(2)
Si2 C6 1.883(7)
Si2 C5 1.891(7)
Si2 Si1 2.364(3)
Si2 Si3 2.370(3)
Si1 Si6 2.337(3)
Si1 Si5 2.357(3)
Si3 C7 1.889(7)
Si3 C8 1.891(7)
Si3 Si4 2.343(3)
Si5 C10 1.860(8)
Si5 C9 1.867(7)
Si5 C11 1.873(7)
Si6 C12 1.869(7)
Si6 C13 1.875(7)
Si6 C14 1.878(7)
Si4 Si8 2.334(3)
Si4 Si7 2.346(3)
Si7 C15 1.867(8)
Si7 C16 1.869(8)
Si7 C17 1.881(8)
Si8 C20 1.867(10)
Si8 C18 1.870(7)
Si8 C19 1.872(8)
O1 C2 1.390(8)
O2 C3 1.399(8)
C2 C3 1.315(9)
C2 C1 1.498(9)
C3 C4 1.494(9)

loop_
_geom_torsion_atom_site_label_1
_geom_torsion_atom_site_label_2
_geom_torsion_atom_site_label_3
_geom_torsion_atom_site_label_4
_geom_torsion
C6 Si2 Si1 Si6 22.3(3)
C5 Si2 Si1 Si6 143.4(3)
Si3 Si2 Si1 Si6 -95.37(12)
C6 Si2 Si1 Si5 -112.7(3)
C5 Si2 Si1 Si5 8.4(3)
Si3 Si2 Si1 Si5 129.62(12)
C6 Si2 Si1 Ge1 130.1(2)
C5 Si2 Si1 Ge1 -108.8(3)
Si3 Si2 Si1 Ge1 12.43(11)
O1 Ge1 Si1 Si6 -123.27(17)
O2 Ge1 Si1 Si6 -21.05(18)
Si4 Ge1 Si1 Si6 109.40(9)
O1 Ge1 Si1 Si5 -5.30(18)
O2 Ge1 Si1 Si5 96.92(18)
Si4 Ge1 Si1 Si5 -132.63(9)
O1 Ge1 Si1 Si2 121.30(17)
O2 Ge1 Si1 Si2 -136.48(17)
Si4 Ge1 Si1 Si2 -6.03(11)
C6 Si2 Si3 C7 -13.8(4)
C5 Si2 Si3 C7 -131.3(4)
Si1 Si2 Si3 C7 106.5(3)
C6 Si2 Si3 C8 102.2(3)
C5 Si2 Si3 C8 -15.3(4)
Si1 Si2 Si3 C8 -137.5(3)
C6 Si2 Si3 Si4 -135.7(2)
C5 Si2 Si3 Si4 106.9(3)
Si1 Si2 Si3 Si4 -15.33(13)
Si6 Si1 Si5 C10 -53.1(3)
Si2 Si1 Si5 C10 81.7(3)
Ge1 Si1 Si5 C10 -164.0(3)
Si6 Si1 Si5 C9 66.8(3)
Si2 Si1 Si5 C9 -158.4(3)
Ge1 Si1 Si5 C9 -44.1(3)
Si6 Si1 Si5 C11 -174.5(3)
Si2 Si1 Si5 C11 -39.7(3)
Ge1 Si1 Si5 C11 74.6(3)
Si5 Si1 Si6 C12 75.4(3)
Si2 Si1 Si6 C12 -63.2(3)
Ge1 Si1 Si6 C12 -170.6(3)
Si5 Si1 Si6 C13 -45.8(3)
Si2 Si1 Si6 C13 175.6(3)
Ge1 Si1 Si6 C13 68.2(3)
Si5 Si1 Si6 C14 -164.3(3)
Si2 Si1 Si6 C14 57.1(3)
Ge1 Si1 Si6 C14 -50.3(3)
C7 Si3 Si4 Si8 8.8(3)
C8 Si3 Si4 Si8 -109.6(3)
Si2 Si3 Si4 Si8 128.58(12)
C7 Si3 Si4 Si7 141.5(3)
C8 Si3 Si4 Si7 23.1(3)
Si2 Si3 Si4 Si7 -98.73(12)
C7 Si3 Si4 Ge1 -109.3(3)
C8 Si3 Si4 Ge1 132.2(3)
Si2 Si3 Si4 Ge1 10.43(12)
O1 Ge1 Si4 Si8 104.91(18)
O2 Ge1 Si4 Si8 5.06(19)
Si1 Ge1 Si4 Si8 -125.63(10)
O1 Ge1 Si4 Si3 -132.03(17)
O2 Ge1 Si4 Si3 128.12(17)
Si1 Ge1 Si4 Si3 -2.58(11)
O1 Ge1 Si4 Si7 -16.54(18)
O2 Ge1 Si4 Si7 -116.39(18)
Si1 Ge1 Si4 Si7 112.91(10)
Si8 Si4 Si7 C15 -52.0(3)
Si3 Si4 Si7 C15 174.4(3)
Ge1 Si4 Si7 C15 65.8(3)
Si8 Si4 Si7 C16 67.9(3)
Si3 Si4 Si7 C16 -65.7(3)
Ge1 Si4 Si7 C16 -174.3(3)
Si8 Si4 Si7 C17 -172.3(3)
Si3 Si4 Si7 C17 54.1(3)
Ge1 Si4 Si7 C17 -54.6(3)
Si3 Si4 Si8 C20 -45.6(4)
Si7 Si4 Si8 C20 -176.9(4)
Ge1 Si4 Si8 C20 68.8(4)
Si3 Si4 Si8 C18 75.7(3)
Si7 Si4 Si8 C18 -55.7(3)
Ge1 Si4 Si8 C18 -170.0(3)
Si3 Si4 Si8 C19 -165.6(4)
Si7 Si4 Si8 C19 63.0(4)
Ge1 Si4 Si8 C19 -51.3(4)
O2 Ge1 O1 C2 6.1(4)
Si1 Ge1 O1 C2 122.0(4)
Si4 Ge1 O1 C2 -108.3(4)
O1 Ge1 O2 C3 -6.3(4)
Si1 Ge1 O2 C3 -123.0(4)
Si4 Ge1 O2 C3 105.6(4)
Ge1 O1 C2 C3 -4.7(7)
Ge1 O1 C2 C1 175.5(5)
O1 C2 C3 O2 -0.3(9)
C1 C2 C3 O2 179.5(7)
O1 C2 C3 C4 -179.1(6)
C1 C2 C3 C4 0.6(13)
Ge1 O2 C3 C2 5.1(7)
Ge1 O2 C3 C4 -175.9(5)

loop_
_platon_squeeze_void_nr
_platon_squeeze_void_average_x
_platon_squeeze_void_average_y
_platon_squeeze_void_average_z
_platon_squeeze_void_volume
_platon_squeeze_void_count_electrons
_platon_squeeze_void_content
1 0.075 0.322 0.413 12 1 ' '
2 0.333 0.100 0.119 7 1 ' '
3 0.396 0.250 0.393 7 1 ' '
4 0.604 0.750 0.607 7 1 ' '
5 0.667 0.900 0.881 7 1 ' '
6 0.925 0.678 0.587 12 1 ' '
